data_4104522
loop_
_publ_author_name
'Fabiola Barrios-Landeros'
'Brad P. Carrow'
'John F. Hartwig'

_publ_section_title
;
 Effect of Ligand Steric Properties and Halide Identity on the Mechanism
 for Oxidative Addition of Haloarenes to Trialkylphosphine Pd(0) Complexes
;
_journal_name_full 'Journal of the American Chemical Society'
_journal_page_first 8141
_journal_page_last 8154
_journal_paper_doi 10.1021/ja900798s
_journal_volume 131
_journal_year 2009
_chemical_formula_sum 'C38 H62 Cl2 F6 P2 Pd2'
_chemical_formula_weight 978.52
_chemical_name_systematic
; 
 ? 
;
_space_group_IT_number 4
_symmetry_cell_setting monoclinic
_symmetry_space_group_name_Hall 'P 2yb'
_symmetry_space_group_name_H-M 'P 1 21 1'
_atom_sites_solution_hydrogens geom
_atom_sites_solution_primary direct
_atom_sites_solution_secondary difmap
_audit_creation_method SHELXL-97
_cell_angle_alpha 90.00
_cell_angle_beta 106.86(3)
_cell_angle_gamma 90.00
_cell_formula_units_Z 2
_cell_length_a 8.2900(17)
_cell_length_b 24.948(5)
_cell_length_c 10.626(2)
_cell_measurement_temperature 173(2)
_cell_volume 2103.2(8)
_computing_cell_refinement Denzo
_computing_data_collection 'Nonius Collect'
_computing_data_reduction Denzo
_computing_molecular_graphics XP
_computing_publication_material XCIF
_computing_structure_refinement 'SHELXL-97 (Sheldrick, 1997)'
_computing_structure_solution 'SHELXS-97 (Sheldrick, 1990)'
_diffrn_ambient_temperature 173(2)
_diffrn_measured_fraction_theta_full 0.992
_diffrn_measured_fraction_theta_max 0.992
_diffrn_measurement_device_type 'Nonius KappaCCD'
_diffrn_measurement_method '\w scans'
_diffrn_radiation_monochromator graphite
_diffrn_radiation_source 'fine-focus sealed tube'
_diffrn_radiation_type MoK\a
_diffrn_radiation_wavelength 0.71073
_diffrn_reflns_av_R_equivalents 0.0000
_diffrn_reflns_av_sigmaI/netI 0.0538
_diffrn_reflns_limit_h_max 11
_diffrn_reflns_limit_h_min -11
_diffrn_reflns_limit_k_max 23
_diffrn_reflns_limit_k_min -33
_diffrn_reflns_limit_l_max 14
_diffrn_reflns_limit_l_min -14
_diffrn_reflns_number 8016
_diffrn_reflns_theta_full 28.26
_diffrn_reflns_theta_max 28.26
_diffrn_reflns_theta_min 2.57
_exptl_absorpt_coefficient_mu 1.111
_exptl_absorpt_correction_T_max 0.9164
_exptl_absorpt_correction_T_min 0.8084
_exptl_absorpt_correction_type none
_exptl_crystal_colour 'pale yellow'
_exptl_crystal_density_diffrn 1.545
_exptl_crystal_density_method 'not measured'
_exptl_crystal_description plate
_exptl_crystal_F_000 1000
_exptl_crystal_size_max 0.20
_exptl_crystal_size_mid 0.20
_exptl_crystal_size_min 0.08
_refine_diff_density_max 1.301
_refine_diff_density_min -0.838
_refine_diff_density_rms 0.093
_refine_ls_abs_structure_details 'Flack H D (1983), Acta Cryst. A39, 876-881'
_refine_ls_abs_structure_Flack 0.17(3)
_refine_ls_extinction_method none
_refine_ls_goodness_of_fit_ref 1.015
_refine_ls_hydrogen_treatment mixed
_refine_ls_matrix_type full
_refine_ls_number_parameters 559
_refine_ls_number_reflns 8016
_refine_ls_number_restraints 1
_refine_ls_restrained_S_all 1.015
_refine_ls_R_factor_all 0.0514
_refine_ls_R_factor_gt 0.0427
_refine_ls_shift/su_max 0.085
_refine_ls_shift/su_mean 0.007
_refine_ls_structure_factor_coef Fsqd
_refine_ls_weighting_details 'calc w=1/[\s^2^(Fo^2^)+(0.0800P)^2^+0.0000P] where P=(Fo^2^+2Fc^2^)/3'
_refine_ls_weighting_scheme calc
_refine_ls_wR_factor_gt 0.1089
_refine_ls_wR_factor_ref 0.1146
_reflns_number_gt 7142
_reflns_number_total 8016
_reflns_threshold_expression >2sigma(I)
_cod_data_source_file ja900798s_si_003.cif
_cod_data_source_block fbl04
_cod_original_cell_volume 2103.2(7)
_cod_database_code 4104522

loop_
_symmetry_equiv_pos_as_xyz
'x, y, z'
'-x, y+1/2, -z'

loop_
_atom_site_label
_atom_site_type_symbol
_atom_site_fract_x
_atom_site_fract_y
_atom_site_fract_z
_atom_site_U_iso_or_equiv
_atom_site_adp_type
_atom_site_occupancy
_atom_site_symmetry_multiplicity
_atom_site_calc_flag
_atom_site_refinement_flags
_atom_site_disorder_assembly
_atom_site_disorder_group
Pd1 Pd 0.86759(5) 0.342352(15) 0.74175(4) 0.03358(11) Uani 1 1 d . . .
Pd2 Pd 0.68891(5) 0.216703(15) 0.80425(4) 0.03406(11) Uani 1 1 d . . .
P1 P 0.87047(15) 0.39668(6) 0.56008(14) 0.0318(3) Uani 1 1 d . . .
P2 P 0.56949(18) 0.17893(6) 0.96086(15) 0.0366(3) Uani 1 1 d . A .
Cl2 Cl 0.8147(2) 0.25135(6) 0.64418(16) 0.0486(4) Uani 1 1 d . B .
Cl1 Cl 0.8672(2) 0.28990(6) 0.93000(16) 0.0497(4) Uani 1 1 d . B .
F1 F 0.5627(5) 0.4686(2) 0.8326(6) 0.0809(14) Uani 1 1 d . . .
F2 F 0.5733(6) 0.4126(3) 0.9872(5) 0.0816(16) Uani 1 1 d . . .
F3 F 0.5743(4) 0.38511(18) 0.7980(4) 0.0586(10) Uani 1 1 d . . .
C1 C 1.0203(6) 0.3610(3) 0.4771(6) 0.0409(13) Uani 1 1 d . . .
C2 C 1.0712(8) 0.3965(3) 0.3724(7) 0.0505(16) Uani 1 1 d . . .
H2A H 1.1467 0.3761 0.3343 0.076 Uiso 1 1 calc R . .
H2B H 1.1290 0.4289 0.4150 0.076 Uiso 1 1 calc R . .
H2C H 0.9697 0.4067 0.3026 0.076 Uiso 1 1 calc R . .
C3 C 0.9451(8) 0.3102(3) 0.4075(7) 0.0514(16) Uani 1 1 d . . .
H3A H 1.0241 0.2940 0.3656 0.077 Uiso 1 1 calc R . .
H3B H 0.8392 0.3185 0.3404 0.077 Uiso 1 1 calc R . .
H3C H 0.9231 0.2850 0.4713 0.077 Uiso 1 1 calc R . .
C4 C 1.1777(7) 0.3460(3) 0.5894(6) 0.0488(15) Uani 1 1 d . . .
H4A H 1.2597 0.3282 0.5531 0.073 Uiso 1 1 calc R . .
H4B H 1.1456 0.3216 0.6505 0.073 Uiso 1 1 calc R . .
H4C H 1.2280 0.3785 0.6363 0.073 Uiso 1 1 calc R . .
C5 C 0.6488(6) 0.3968(3) 0.4385(6) 0.0410(13) Uani 1 1 d . . .
C6 C 0.6386(8) 0.4090(3) 0.2955(7) 0.0529(16) Uani 1 1 d . . .
H6A H 0.5205 0.4084 0.2419 0.079 Uiso 1 1 calc R . .
H6B H 0.7022 0.3819 0.2630 0.079 Uiso 1 1 calc R . .
H6C H 0.6866 0.4445 0.2900 0.079 Uiso 1 1 calc R . .
C7 C 0.5686(6) 0.3418(3) 0.4459(7) 0.0515(15) Uani 1 1 d . . .
H7A H 0.4543 0.3411 0.3852 0.077 Uiso 1 1 calc R . .
H7B H 0.5638 0.3355 0.5358 0.077 Uiso 1 1 calc R . .
H7C H 0.6367 0.3137 0.4216 0.077 Uiso 1 1 calc R . .
C8 C 0.5367(7) 0.4375(3) 0.4827(7) 0.0506(16) Uani 1 1 d . . .
H8A H 0.4234 0.4371 0.4204 0.076 Uiso 1 1 calc R . .
H8B H 0.5853 0.4734 0.4856 0.076 Uiso 1 1 calc R . .
H8C H 0.5299 0.4277 0.5704 0.076 Uiso 1 1 calc R . .
C9 C 0.9430(8) 0.4709(3) 0.5852(7) 0.0447(14) Uani 1 1 d . . .
C10 C 0.8931(9) 0.5035(3) 0.4580(8) 0.0573(18) Uani 1 1 d . . .
H10A H 0.9310 0.5407 0.4770 0.086 Uiso 1 1 calc R . .
H10B H 0.7702 0.5029 0.4205 0.086 Uiso 1 1 calc R . .
H10C H 0.9460 0.4880 0.3950 0.086 Uiso 1 1 calc R . .
C11 C 0.8651(9) 0.4993(3) 0.6826(7) 0.0495(15) Uani 1 1 d . . .
H11A H 0.9024 0.5367 0.6929 0.074 Uiso 1 1 calc R . .
H11B H 0.9015 0.4812 0.7680 0.074 Uiso 1 1 calc R . .
H11C H 0.7419 0.4980 0.6487 0.074 Uiso 1 1 calc R . .
C12 C 1.1352(8) 0.4741(3) 0.6505(7) 0.0573(18) Uani 1 1 d . . .
H12A H 1.1697 0.5118 0.6630 0.086 Uiso 1 1 calc R . .
H12B H 1.1940 0.4566 0.5939 0.086 Uiso 1 1 calc R . .
H12C H 1.1639 0.4560 0.7360 0.086 Uiso 1 1 calc R . .
C13 C 0.9295(7) 0.4007(2) 0.8740(6) 0.0357(12) Uani 1 1 d . . .
C14 C 1.1062(7) 0.4090(3) 0.9296(7) 0.0438(14) Uani 1 1 d . . .
H14A H 1.1827 0.3901 0.8945 0.053 Uiso 1 1 calc R . .
C15 C 1.1692(9) 0.4441(3) 1.0334(7) 0.0545(17) Uani 1 1 d . . .
H15A H 1.2873 0.4494 1.0672 0.065 Uiso 1 1 calc R . .
C16 C 1.0605(10) 0.4714(3) 1.0880(7) 0.0591(18) Uani 1 1 d . . .
H16A H 1.1021 0.4962 1.1577 0.071 Uiso 1 1 calc R . .
C17 C 0.8897(9) 0.4615(3) 1.0382(6) 0.0486(15) Uani 1 1 d . . .
H17A H 0.8143 0.4790 1.0773 0.058 Uiso 1 1 calc R . .
C18 C 0.8244(8) 0.4271(3) 0.9333(6) 0.0413(13) Uani 1 1 d . . .
C19 C 0.6369(8) 0.4231(3) 0.8863(7) 0.0466(15) Uani 1 1 d . . .
C20 C 0.7540(9) 0.1576(3) 1.1071(7) 0.0571(18) Uani 1 1 d . . .
C21 C 0.744(4) 0.145(2) 1.237(4) 0.121(16) Uani 0.50 1 d P A 1
H21A H 0.8557 0.1353 1.2936 0.181 Uiso 0.50 1 calc PR A 1
H21B H 0.6664 0.1147 1.2316 0.181 Uiso 0.50 1 calc PR A 1
H21C H 0.7016 0.1762 1.2736 0.181 Uiso 0.50 1 calc PR A 1
C22 C 0.811(3) 0.0981(7) 1.0686(18) 0.073(5) Uani 0.50 1 d P A 1
H22A H 0.9061 0.0850 1.1404 0.110 Uiso 0.50 1 calc PR A 1
H22B H 0.8457 0.1009 0.9880 0.110 Uiso 0.50 1 calc PR A 1
H22C H 0.7164 0.0732 1.0544 0.110 Uiso 0.50 1 calc PR A 1
C23 C 0.9037(18) 0.1910(8) 1.1252(16) 0.065(4) Uani 0.50 1 d P A 1
H23A H 0.9934 0.1782 1.2013 0.097 Uiso 0.50 1 calc PR A 1
H23B H 0.8762 0.2282 1.1401 0.097 Uiso 0.50 1 calc PR A 1
H23C H 0.9421 0.1891 1.0463 0.097 Uiso 0.50 1 calc PR A 1
C21' C 0.697(3) 0.1345(14) 1.222(3) 0.075(8) Uani 0.50 1 d P A 2
H21D H 0.7964 0.1243 1.2938 0.112 Uiso 0.50 1 calc PR A 2
H21E H 0.6265 0.1028 1.1917 0.112 Uiso 0.50 1 calc PR A 2
H21F H 0.6323 0.1616 1.2531 0.112 Uiso 0.50 1 calc PR A 2
C22' C 0.8912(17) 0.1363(9) 1.0602(15) 0.067(4) Uani 0.50 1 d P A 2
H22D H 0.9852 0.1255 1.1356 0.100 Uiso 0.50 1 calc PR A 2
H22E H 0.9294 0.1641 1.0101 0.100 Uiso 0.50 1 calc PR A 2
H22F H 0.8507 0.1052 1.0036 0.100 Uiso 0.50 1 calc PR A 2
C23' C 0.834(2) 0.2135(8) 1.1863(16) 0.072(4) Uani 0.50 1 d P A 2
H23D H 0.9295 0.2045 1.2625 0.108 Uiso 0.50 1 calc PR A 2
H23E H 0.7472 0.2319 1.2160 0.108 Uiso 0.50 1 calc PR A 2
H23F H 0.8725 0.2370 1.1269 0.108 Uiso 0.50 1 calc PR A 2
C24 C 0.4450(9) 0.2347(3) 1.0164(8) 0.0556(18) Uani 1 1 d . . .
C25 C 0.3591(17) 0.2689(6) 0.9007(15) 0.053(3) Uani 0.50 1 d P A 1
H25A H 0.2958 0.2973 0.9288 0.080 Uiso 0.50 1 calc PR A 1
H25B H 0.2816 0.2468 0.8335 0.080 Uiso 0.50 1 calc PR A 1
H25C H 0.4437 0.2849 0.8641 0.080 Uiso 0.50 1 calc PR A 1
C26 C 0.338(2) 0.2199(10) 1.103(2) 0.050(5) Uani 0.50 1 d P A 1
H26A H 0.2827 0.2520 1.1232 0.074 Uiso 0.50 1 calc PR A 1
H26B H 0.4098 0.2043 1.1850 0.074 Uiso 0.50 1 calc PR A 1
H26C H 0.2532 0.1937 1.0579 0.074 Uiso 0.50 1 calc PR A 1
C27 C 0.5826(17) 0.2748(6) 1.1098(15) 0.047(3) Uani 0.50 1 d P A 1
H27A H 0.5242 0.3040 1.1401 0.071 Uiso 0.50 1 calc PR A 1
H27B H 0.6547 0.2896 1.0598 0.071 Uiso 0.50 1 calc PR A 1
H27C H 0.6521 0.2549 1.1858 0.071 Uiso 0.50 1 calc PR A 1
C25' C 0.260(2) 0.2346(7) 0.901(2) 0.072(5) Uani 0.50 1 d P A 2
H25D H 0.1870 0.2623 0.9207 0.108 Uiso 0.50 1 calc PR A 2
H25E H 0.2062 0.1995 0.8983 0.108 Uiso 0.50 1 calc PR A 2
H25F H 0.2771 0.2421 0.8150 0.108 Uiso 0.50 1 calc PR A 2
C26' C 0.407(3) 0.2256(11) 1.146(3) 0.072(7) Uani 0.50 1 d P A 2
H26D H 0.3435 0.2563 1.1649 0.108 Uiso 0.50 1 calc PR A 2
H26E H 0.5124 0.2218 1.2169 0.108 Uiso 0.50 1 calc PR A 2
H26F H 0.3392 0.1930 1.1405 0.108 Uiso 0.50 1 calc PR A 2
C27' C 0.511(3) 0.2848(7) 1.000(3) 0.088(6) Uani 0.50 1 d P A 2
H27D H 0.4464 0.3129 1.0283 0.131 Uiso 0.50 1 calc PR A 2
H27E H 0.5034 0.2901 0.9070 0.131 Uiso 0.50 1 calc PR A 2
H27F H 0.6292 0.2867 1.0530 0.131 Uiso 0.50 1 calc PR A 2
C28 C 0.4208(12) 0.1177(4) 0.9166(8) 0.069(2) Uani 1 1 d . . .
C29 C 0.3541(14) 0.0984(4) 1.0269(10) 0.086(3) Uani 1 1 d . A .
H29A H 0.2794 0.0677 0.9966 0.130 Uiso 1 1 calc R . .
H29B H 0.2911 0.1274 1.0534 0.130 Uiso 1 1 calc R . .
H29C H 0.4486 0.0877 1.1020 0.130 Uiso 1 1 calc R . .
C30 C 0.274(2) 0.1286(8) 0.8033(15) 0.205(12) Uani 1 1 d . A .
H30A H 0.2021 0.0968 0.7837 0.307 Uiso 1 1 calc R . .
H30B H 0.3126 0.1376 0.7268 0.307 Uiso 1 1 calc R . .
H30C H 0.2105 0.1588 0.8236 0.307 Uiso 1 1 calc R . .
C31 C 0.512(3) 0.0718(5) 0.870(2) 0.184(11) Uani 1 1 d . A .
H31A H 0.4360 0.0408 0.8467 0.276 Uiso 1 1 calc R . .
H31B H 0.6125 0.0618 0.9404 0.276 Uiso 1 1 calc R . .
H31C H 0.5444 0.0833 0.7926 0.276 Uiso 1 1 calc R . .
C36 C 0.4782(10) 0.1150(3) 0.4649(7) 0.0527(17) Uani 1 1 d . . .
C32 C 0.5427(10) 0.1775(3) 0.6507(8) 0.0351(16) Uani 0.70 1 d P B 1
C33 C 0.3878(15) 0.2008(6) 0.5882(15) 0.060(3) Uani 0.70 1 d P B 1
H33A H 0.3519 0.2309 0.6279 0.072 Uiso 0.70 1 calc PR B 1
C34 C 0.2857(18) 0.1821(6) 0.4720(13) 0.067(3) Uani 0.70 1 d P B 1
H34A H 0.1808 0.1992 0.4328 0.081 Uiso 0.70 1 calc PR B 1
C35 C 0.3334(16) 0.1378(5) 0.4093(11) 0.069(3) Uani 0.70 1 d P B 1
H35A H 0.2619 0.1247 0.3282 0.082 Uiso 0.70 1 calc PR B 1
C37 C 0.5872(12) 0.1349(4) 0.5871(9) 0.043(2) Uani 0.70 1 d P B 1
C38 C 0.7578(15) 0.1063(5) 0.6379(12) 0.055(3) Uani 0.70 1 d P B 1
F4 F 0.8431(8) 0.1159(3) 0.7603(6) 0.0699(18) Uani 0.70 1 d P B 1
F5 F 0.7409(12) 0.0537(3) 0.6287(10) 0.086(2) Uani 0.70 1 d P B 1
F6 F 0.8597(10) 0.1179(3) 0.5626(8) 0.083(2) Uani 0.70 1 d P B 1
C32' C 0.621(2) 0.1559(8) 0.6737(19) 0.029(3) Uiso 0.30 1 d P B 2
C33' C 0.721(3) 0.1112(8) 0.684(2) 0.033(4) Uiso 0.30 1 d P B 2
H33B H 0.8070 0.1049 0.7640 0.039 Uiso 0.30 1 calc PR B 2
C34' C 0.699(4) 0.0742(15) 0.579(3) 0.058(7) Uiso 0.30 1 d P B 2
H34B H 0.7812 0.0468 0.5856 0.069 Uiso 0.30 1 calc PR B 2
C35' C 0.572(3) 0.0766(10) 0.475(3) 0.052(5) Uiso 0.30 1 d P B 2
H35B H 0.5520 0.0496 0.4093 0.062 Uiso 0.30 1 calc PR B 2
C37' C 0.488(2) 0.1578(8) 0.5583(18) 0.030(3) Uiso 0.30 1 d P B 2
C38' C 0.364(4) 0.2029(11) 0.522(3) 0.044(6) Uiso 0.30 1 d P B 2
F4' F 0.2071(19) 0.1826(8) 0.494(2) 0.080(6) Uani 0.30 1 d P B 2
F5' F 0.3742(17) 0.2385(7) 0.6145(14) 0.061(4) Uani 0.30 1 d P B 2
F6' F 0.367(2) 0.2297(6) 0.4169(14) 0.063(4) Uani 0.30 1 d P B 2

loop_
_atom_site_aniso_label
_atom_site_aniso_U_11
_atom_site_aniso_U_22
_atom_site_aniso_U_33
_atom_site_aniso_U_23
_atom_site_aniso_U_13
_atom_site_aniso_U_12
Pd1 0.03196(18) 0.0343(2) 0.0345(2) 0.00051(19) 0.00968(15) -0.00755(16)
Pd2 0.0362(2) 0.0330(2) 0.0324(2) 0.00338(18) 0.00904(16) -0.00446(16)
P1 0.0253(5) 0.0365(7) 0.0333(7) 0.0005(6) 0.0080(5) -0.0053(5)
P2 0.0413(7) 0.0348(8) 0.0340(8) 0.0013(6) 0.0113(6) -0.0051(6)
Cl2 0.0679(9) 0.0398(8) 0.0458(9) -0.0038(7) 0.0285(7) -0.0159(7)
Cl1 0.0644(9) 0.0457(9) 0.0371(8) 0.0014(7) 0.0119(7) -0.0205(7)
F1 0.056(2) 0.064(3) 0.113(4) 0.011(3) 0.009(2) 0.013(2)
F2 0.061(3) 0.136(5) 0.058(3) -0.006(3) 0.033(2) -0.008(3)
F3 0.0370(17) 0.075(3) 0.066(3) -0.014(2) 0.0177(17) -0.0054(17)
C1 0.025(2) 0.053(4) 0.048(3) 0.003(3) 0.015(2) 0.000(2)
C2 0.039(3) 0.064(4) 0.054(4) 0.012(3) 0.023(3) -0.002(3)
C3 0.052(3) 0.054(4) 0.057(4) 0.002(3) 0.030(3) 0.006(3)
C4 0.031(2) 0.059(4) 0.057(4) 0.013(4) 0.014(2) 0.007(3)
C5 0.024(2) 0.061(4) 0.037(3) 0.002(3) 0.006(2) -0.001(2)
C6 0.039(3) 0.071(5) 0.042(4) 0.008(3) 0.001(3) 0.003(3)
C7 0.028(2) 0.070(4) 0.051(4) -0.001(4) 0.003(2) -0.016(3)
C8 0.029(3) 0.064(4) 0.058(4) 0.010(3) 0.012(3) 0.011(3)
C9 0.045(3) 0.039(3) 0.049(4) 0.011(3) 0.013(3) -0.010(3)
C10 0.059(4) 0.050(4) 0.063(5) 0.015(4) 0.017(3) -0.008(3)
C11 0.057(3) 0.032(3) 0.062(4) 0.003(3) 0.020(3) 0.002(3)
C12 0.056(4) 0.050(4) 0.059(4) -0.012(4) 0.005(3) -0.026(3)
C13 0.038(3) 0.036(3) 0.031(3) -0.002(2) 0.008(2) -0.004(2)
C14 0.034(3) 0.044(3) 0.046(4) 0.002(3) -0.001(2) -0.006(2)
C15 0.052(4) 0.052(4) 0.048(4) 0.009(3) -0.005(3) -0.010(3)
C16 0.075(5) 0.048(4) 0.043(4) -0.002(3) 0.000(3) -0.014(4)
C17 0.070(4) 0.040(3) 0.035(3) 0.001(3) 0.015(3) -0.007(3)
C18 0.047(3) 0.039(3) 0.036(3) 0.002(3) 0.010(3) -0.004(2)
C19 0.052(3) 0.041(4) 0.050(4) 0.001(3) 0.020(3) 0.003(3)
C20 0.059(4) 0.064(5) 0.045(4) 0.020(4) 0.009(3) 0.015(3)
C21 0.066(19) 0.23(4) 0.054(14) 0.009(17) -0.001(13) -0.08(2)
C22 0.098(13) 0.064(11) 0.061(10) 0.029(9) 0.028(9) 0.046(10)
C23 0.048(8) 0.091(12) 0.048(9) 0.006(9) 0.001(6) 0.013(7)
C21' 0.037(11) 0.14(2) 0.030(10) 0.048(13) -0.013(8) -0.027(12)
C22' 0.042(7) 0.095(13) 0.049(9) 0.026(9) -0.009(6) -0.001(8)
C23' 0.089(11) 0.072(11) 0.045(8) 0.008(9) 0.003(8) -0.005(10)
C24 0.062(4) 0.053(4) 0.059(4) 0.003(3) 0.030(4) 0.009(3)
C25 0.046(7) 0.053(8) 0.059(9) -0.005(7) 0.014(6) 0.015(6)
C26 0.040(8) 0.067(12) 0.046(10) -0.021(9) 0.019(7) 0.005(8)
C27 0.055(7) 0.041(7) 0.047(8) -0.020(6) 0.016(6) -0.007(6)
C25' 0.056(8) 0.065(10) 0.099(14) 0.019(9) 0.028(9) 0.027(8)
C26' 0.105(19) 0.053(11) 0.073(18) -0.009(12) 0.050(14) -0.005(14)
C27' 0.095(14) 0.052(11) 0.13(2) 0.016(12) 0.052(15) 0.008(9)
C28 0.098(6) 0.064(5) 0.056(5) -0.023(4) 0.038(4) -0.047(4)
C29 0.118(8) 0.074(6) 0.080(6) -0.015(5) 0.049(6) -0.057(6)
C30 0.155(13) 0.26(2) 0.132(11) 0.070(13) -0.069(10) -0.177(16)
C31 0.25(2) 0.074(8) 0.32(3) -0.098(12) 0.22(2) -0.083(11)
C36 0.068(4) 0.057(4) 0.037(4) -0.007(3) 0.022(3) -0.017(3)
C32 0.034(4) 0.035(4) 0.032(4) 0.001(4) 0.003(3) -0.004(3)
C33 0.062(7) 0.071(9) 0.043(7) 0.011(6) 0.010(5) 0.014(6)
C34 0.043(7) 0.082(9) 0.063(8) 0.001(7) -0.006(6) 0.000(7)
C35 0.074(7) 0.074(8) 0.042(6) -0.001(6) -0.009(5) -0.030(6)
C37 0.055(5) 0.037(5) 0.042(5) 0.003(4) 0.021(4) -0.007(4)
C38 0.057(6) 0.063(8) 0.050(7) 0.003(6) 0.022(6) -0.002(5)
F4 0.065(4) 0.089(5) 0.057(4) -0.002(3) 0.020(3) 0.033(3)
F5 0.110(6) 0.047(4) 0.101(7) 0.000(4) 0.030(5) 0.017(4)
F6 0.090(5) 0.094(5) 0.086(5) 0.031(4) 0.058(4) 0.035(4)
F4' 0.027(7) 0.097(13) 0.105(15) 0.020(10) 0.001(8) 0.017(8)
F5' 0.065(8) 0.066(10) 0.043(8) -0.001(7) -0.002(6) 0.044(7)
F6' 0.091(10) 0.062(9) 0.044(7) 0.000(6) 0.029(7) 0.003(7)

loop_
_atom_type_symbol
_atom_type_description
_atom_type_scat_dispersion_real
_atom_type_scat_dispersion_imag
_atom_type_scat_source
C C 0.0033 0.0016 'International Tables Vol C Tables 4.2.6.8 and 6.1.1.4'
H H 0.0000 0.0000 'International Tables Vol C Tables 4.2.6.8 and 6.1.1.4'
F F 0.0171 0.0103 'International Tables Vol C Tables 4.2.6.8 and 6.1.1.4'
P P 0.1023 0.0942 'International Tables Vol C Tables 4.2.6.8 and 6.1.1.4'
Cl Cl 0.1484 0.1585 'International Tables Vol C Tables 4.2.6.8 and 6.1.1.4'
Pd Pd -0.9988 1.0072 'International Tables Vol C Tables 4.2.6.8 and 6.1.1.4'

loop_
_geom_angle_atom_site_label_1
_geom_angle_atom_site_label_2
_geom_angle_atom_site_label_3
_geom_angle
C13 Pd1 P1 95.52(17)
C13 Pd1 Cl1 82.62(17)
P1 Pd1 Cl1 178.14(6)
C13 Pd1 Cl2 160.88(18)
P1 Pd1 Cl2 103.04(5)
Cl1 Pd1 Cl2 78.81(6)
C32 Pd2 C32' 23.7(5)
C32 Pd2 P2 95.8(2)
C32' Pd2 P2 95.4(5)
C32 Pd2 Cl2 83.2(2)
C32' Pd2 Cl2 82.9(5)
P2 Pd2 Cl2 177.57(6)
C32 Pd2 Cl1 158.6(2)
C32' Pd2 Cl1 157.7(5)
P2 Pd2 Cl1 102.69(5)
Cl2 Pd2 Cl1 78.65(6)
C5 P1 C1 108.1(3)
C5 P1 C9 106.9(3)
C1 P1 C9 106.7(3)
C5 P1 Pd1 108.46(19)
C1 P1 Pd1 105.53(19)
C9 P1 Pd1 120.7(2)
C20 P2 C24 109.0(4)
C20 P2 C28 106.3(4)
C24 P2 C28 106.6(4)
C20 P2 Pd2 106.5(2)
C24 P2 Pd2 107.4(2)
C28 P2 Pd2 120.7(2)
Pd2 Cl2 Pd1 95.38(5)
Pd1 Cl1 Pd2 95.59(6)
C3 C1 C4 108.2(5)
C3 C1 C2 106.6(5)
C4 C1 C2 110.2(5)
C3 C1 P1 112.4(4)
C4 C1 P1 105.7(4)
C2 C1 P1 113.7(4)
C6 C5 C7 109.2(6)
C6 C5 C8 108.0(5)
C7 C5 C8 105.3(5)
C6 C5 P1 115.9(4)
C7 C5 P1 108.0(4)
C8 C5 P1 109.9(4)
C10 C9 C11 106.8(6)
C10 C9 C12 110.4(5)
C11 C9 C12 104.7(6)
C10 C9 P1 113.1(5)
C11 C9 P1 111.0(4)
C12 C9 P1 110.5(5)
C18 C13 C14 116.7(6)
C18 C13 Pd1 127.2(4)
C14 C13 Pd1 115.1(4)
C15 C14 C13 121.8(6)
C14 C15 C16 120.2(6)
C15 C16 C17 118.1(7)
C16 C17 C18 122.4(7)
C13 C18 C17 120.8(6)
C13 C18 C19 123.3(6)
C17 C18 C19 115.9(6)
F3 C19 F1 105.5(6)
F3 C19 F2 105.1(5)
F1 C19 F2 105.4(5)
F3 C19 C18 116.1(5)
F1 C19 C18 113.0(5)
F2 C19 C18 110.9(6)
C21 C20 C22' 121(2)
C21 C20 C23 106.5(12)
C22' C20 C23 62.5(11)
C21 C20 C21' 17.1(15)
C22' C20 C21' 125.3(16)
C23 C20 C21' 123.6(12)
C21 C20 C22 98(2)
C22' C20 C22 44.0(10)
C23 C20 C22 104.6(11)
C21' C20 C22 92.1(17)
C21 C20 C23' 80.0(19)
C22' C20 C23' 103.9(12)
C23 C20 C23' 41.9(9)
C21' C20 C23' 94.7(15)
C22 C20 C23' 141.2(12)
C21 C20 P2 125.6(15)
C22' C20 P2 109.9(7)
C23 C20 P2 113.4(7)
C21' C20 P2 113.0(9)
C22 C20 P2 105.6(8)
C23' C20 P2 106.5(7)
C27' C24 C25 59.8(13)
C27' C24 C26 128.3(14)
C25 C24 C26 114.9(11)
C27' C24 C26' 116.0(15)
C25 C24 C26' 130.9(13)
C26 C24 C26' 24.2(9)
C27' C24 C27 45.0(12)
C25 C24 C27 103.5(9)
C26 C24 C27 102.2(10)
C26' C24 C27 80.3(11)
C27' C24 C25' 102.6(13)
C25 C24 C25' 43.7(9)
C26 C24 C25' 82.6(10)
C26' C24 C25' 106.2(13)
C27 C24 C25' 141.8(10)
C27' C24 P2 110.2(9)
C25 C24 P2 109.3(6)
C26 C24 P2 118.4(11)
C26' C24 P2 116.3(11)
C27 C24 P2 106.8(6)
C25' C24 P2 103.6(7)
C30 C28 C29 107.1(10)
C30 C28 C31 103.9(13)
C29 C28 C31 109.7(10)
C30 C28 P2 111.8(8)
C29 C28 P2 114.4(5)
C31 C28 P2 109.4(7)
C35' C36 C35 149.5(15)
C35' C36 C37' 127.8(16)
C35 C36 C37' 81.5(10)
C35' C36 C37 88.5(14)
C35 C36 C37 120.9(9)
C37' C36 C37 39.5(8)
C33 C32 C37 115.7(10)
C33 C32 Pd2 116.5(9)
C37 C32 Pd2 127.0(7)
C32 C33 C34 122.3(14)
C33 C34 C35 120.9(13)
C36 C35 C34 118.4(10)
C32 C37 C36 121.7(8)
C32 C37 C38 122.7(9)
C36 C37 C38 115.6(8)
F4 C38 F5 105.6(10)
F4 C38 F6 107.4(10)
F5 C38 F6 103.9(10)
F4 C38 C37 116.2(10)
F5 C38 C37 111.6(10)
F6 C38 C37 111.3(9)
C37' C32' C33' 113.7(19)
C37' C32' Pd2 124.9(16)
C33' C32' Pd2 120.8(15)
C34' C33' C32' 122(2)
C33' C34' C35' 122(3)
C36 C35' C34' 117(3)
C32' C37' C36 117.0(16)
C32' C37' C38' 124(2)
C36 C37' C38' 118.6(19)
F4' C38' F6' 105(3)
F4' C38' F5' 106(2)
F6' C38' F5' 106(2)
F4' C38' C37' 109(2)
F6' C38' C37' 115.0(19)
F5' C38' C37' 115(3)

loop_
_geom_bond_atom_site_label_1
_geom_bond_atom_site_label_2
_geom_bond_distance
Pd1 C13 1.984(6)
Pd1 P1 2.3645(15)
Pd1 Cl1 2.3913(16)
Pd1 Cl2 2.4814(17)
Pd2 C32 1.985(8)
Pd2 C32' 2.02(2)
Pd2 P2 2.3650(15)
Pd2 Cl2 2.3994(15)
Pd2 Cl1 2.4817(17)
P1 C5 1.916(6)
P1 C1 1.937(5)
P1 C9 1.940(7)
P2 C20 1.913(7)
P2 C24 1.923(7)
P2 C28 1.933(7)
F1 C19 1.338(8)
F2 C19 1.350(8)
F3 C19 1.328(8)
C1 C3 1.508(10)
C1 C4 1.537(8)
C1 C2 1.573(8)
C5 C6 1.527(9)
C5 C7 1.536(10)
C5 C8 1.539(9)
C9 C10 1.529(10)
C9 C11 1.542(9)
C9 C12 1.545(9)
C13 C18 1.382(8)
C13 C14 1.427(8)
C14 C15 1.385(10)
C15 C16 1.384(12)
C16 C17 1.382(10)
C17 C18 1.387(9)
C18 C19 1.492(9)
C20 C21 1.44(4)
C20 C22' 1.467(18)
C20 C23 1.461(19)
C20 C21' 1.54(3)
C20 C22 1.645(18)
C20 C23' 1.66(2)
C24 C27' 1.40(2)
C24 C25 1.496(16)
C24 C26 1.50(2)
C24 C26' 1.52(3)
C24 C27 1.622(15)
C24 C25' 1.67(2)
C28 C30 1.466(17)
C28 C29 1.512(11)
C28 C31 1.531(16)
C36 C35' 1.22(3)
C36 C35 1.305(15)
C36 C37' 1.44(2)
C36 C37 1.437(12)
C32 C33 1.391(15)
C32 C37 1.368(13)
C33 C34 1.361(19)
C34 C35 1.41(2)
C37 C38 1.535(16)
C38 F4 1.310(14)
C38 F5 1.322(14)
C38 F6 1.352(14)
C32' C37' 1.39(3)
C32' C33' 1.38(3)
C33' C34' 1.42(4)
C34' C35' 1.29(4)
C37' C38' 1.50(3)
C38' F4' 1.35(3)
C38' F6' 1.31(3)
C38' F5' 1.31(3)
